data_4110717
loop_
_publ_author_name
'Bruce A. MacKay'
'Rui F. Munha'
'Michael D. Fryzuk'

_publ_contact_author_address
;
   Department of Chemistry
   University of British Columbia
   2036 Main Mall
   Vancouver, BC  Canada V6T 1Z1
   E-mail:  fryzuk@chem.ubc.ca
;
_publ_contact_author_name 'Prof. M.D. Fryzuk'
_publ_section_title
;
 Substituent Effects in the Hydrosilylation of Coordinated Dinitrogen in a
 Ditantalum Complex: Cleavage and Functionalization of N2
;
_journal_name_full 'Journal of the American Chemical Society'
_journal_page_first 9472
_journal_page_last 9483
_journal_paper_doi 10.1021/ja061508q
_journal_volume 128
_journal_year 2006
_chemical_formula_sum 'C63 H87 N6 P2 Si6 Ta2'
_chemical_formula_weight 1520.77
_chemical_name_systematic
;
 ?
;
_space_group_IT_number 14
_symmetry_cell_setting monoclinic
_symmetry_space_group_name_Hall '-P 2ybc'
_symmetry_space_group_name_H-M 'P 1 21/c 1'
_atom_sites_solution_hydrogens geom
_atom_sites_solution_primary direct
_atom_sites_solution_secondary difmap
_audit_creation_method SHELXL-97
_cell_angle_alpha 90.00
_cell_angle_beta 100.075(6)
_cell_angle_gamma 90.00
_cell_formula_units_Z 4
_cell_length_a 12.5690(10)
_cell_length_b 21.945(2)
_cell_length_c 26.240(2)
_cell_measurement_reflns_used 14435
_cell_measurement_temperature 173(2)
_cell_measurement_theta_max 27.9
_cell_measurement_theta_min 2.2
_cell_volume 7126.1(10)
_computing_structure_refinement 'SHELXL-97 (Sheldrick, 1997)'
_diffrn_ambient_temperature 173(2)
_diffrn_detector_area_resol_mean 11.76
_diffrn_measured_fraction_theta_full 0.912
_diffrn_measured_fraction_theta_max 0.912
_diffrn_measurement_device_type 'Rigaku/ADSC CCD'
_diffrn_measurement_method 'area detector'
_diffrn_radiation_monochromator graphite
_diffrn_radiation_source 'fine-focus sealed tube'
_diffrn_radiation_type MoK\a
_diffrn_radiation_wavelength 0.71069
_diffrn_reflns_av_R_equivalents 0.0477
_diffrn_reflns_av_sigmaI/netI 0.0929
_diffrn_reflns_limit_h_max 16
_diffrn_reflns_limit_h_min 0
_diffrn_reflns_limit_k_max 28
_diffrn_reflns_limit_k_min -27
_diffrn_reflns_limit_l_max 33
_diffrn_reflns_limit_l_min -34
_diffrn_reflns_number 26910
_diffrn_reflns_theta_full 27.56
_diffrn_reflns_theta_max 27.56
_diffrn_reflns_theta_min 2.78
_exptl_absorpt_coefficient_mu 3.254
_exptl_absorpt_correction_T_max 0.556
_exptl_absorpt_correction_T_min 0.406
_exptl_absorpt_correction_type multi-scan
_exptl_crystal_colour yellow
_exptl_crystal_density_diffrn 1.417
_exptl_crystal_description prism
_exptl_crystal_F_000 3068
_exptl_crystal_size_max 0.40
_exptl_crystal_size_mid 0.25
_exptl_crystal_size_min 0.15
_refine_diff_density_max 2.068
_refine_diff_density_min -2.188
_refine_diff_density_rms 0.208
_refine_ls_extinction_method none
_refine_ls_goodness_of_fit_ref 1.104
_refine_ls_hydrogen_treatment mixed
_refine_ls_matrix_type full
_refine_ls_number_parameters 723
_refine_ls_number_reflns 15033
_refine_ls_number_restraints 0
_refine_ls_restrained_S_all 1.104
_refine_ls_R_factor_all 0.0986
_refine_ls_R_factor_gt 0.0618
_refine_ls_shift/su_max 0.001
_refine_ls_shift/su_mean 0.000
_refine_ls_structure_factor_coef Fsqd
_refine_ls_weighting_details 'calc w=1/[\s^2^(Fo^2^)+(0.0503P)^2^+91.4413P] where P=(Fo^2^+2Fc^2^)/3'
_refine_ls_weighting_scheme calc
_refine_ls_wR_factor_gt 0.1462
_refine_ls_wR_factor_ref 0.1555
_reflns_number_gt 10332
_reflns_number_total 15033
_reflns_threshold_expression >2sigma(I)
_cod_data_source_file ja061508qsi20060512_041328_2.cif
_cod_data_source_block Compound9
_cod_database_code 4110717

loop_
_symmetry_equiv_pos_as_xyz
'x, y, z'
'-x, y+1/2, -z+1/2'
'-x, -y, -z'
'x, -y-1/2, z-1/2'

loop_
_atom_site_label
_atom_site_type_symbol
_atom_site_fract_x
_atom_site_fract_y
_atom_site_fract_z
_atom_site_U_iso_or_equiv
_atom_site_adp_type
_atom_site_occupancy
_atom_site_symmetry_multiplicity
_atom_site_calc_flag
_atom_site_refinement_flags
C1 C 0.5547(10) 0.1247(6) 0.3405(4) 0.031(3) Uani 1 1 d .
H1A H 0.5692 0.1671 0.3528 0.038 Uiso 1 1 calc R
H1B H 0.4986 0.1076 0.3586 0.038 Uiso 1 1 calc R
C2 C 0.6580(9) 0.0873(6) 0.3549(5) 0.033(3) Uani 1 1 d .
H2A H 0.6418 0.0444 0.3449 0.040 Uiso 1 1 calc R
H2B H 0.7119 0.1024 0.3345 0.040 Uiso 1 1 calc R
C3 C 0.7074(10) 0.0894(6) 0.4117(4) 0.036(3) Uani 1 1 d .
H3A H 0.7288 0.1319 0.4212 0.043 Uiso 1 1 calc R
H3B H 0.6520 0.0772 0.4323 0.043 Uiso 1 1 calc R
C4 C 0.8046(12) 0.0487(7) 0.4257(5) 0.050(4) Uani 1 1 d .
H4A H 0.7830 0.0062 0.4191 0.075 Uiso 1 1 calc R
H4B H 0.8352 0.0539 0.4624 0.075 Uiso 1 1 calc R
H4C H 0.8590 0.0597 0.4047 0.075 Uiso 1 1 calc R
C5 C 0.2201(10) 0.0694(6) 0.2881(5) 0.038(3) Uani 1 1 d .
H5A H 0.1827 0.0577 0.2531 0.045 Uiso 1 1 calc R
H5B H 0.2824 0.0416 0.2979 0.045 Uiso 1 1 calc R
C6 C 0.1404(14) 0.0610(8) 0.3274(8) 0.072(5) Uani 1 1 d .
H6A H 0.1093 0.1014 0.3330 0.087 Uiso 1 1 calc R
H6B H 0.0801 0.0348 0.3107 0.087 Uiso 1 1 calc R
C7 C 0.181(2) 0.0360(9) 0.3760(7) 0.091(7) Uani 1 1 d .
H7A H 0.2499 0.0574 0.3895 0.109 Uiso 1 1 calc R
H7B H 0.2000 -0.0070 0.3705 0.109 Uiso 1 1 calc R
C8 C 0.1157(16) 0.0370(8) 0.4168(7) 0.075(5) Uani 1 1 d .
H8A H 0.0914 0.0787 0.4215 0.112 Uiso 1 1 calc R
H8B H 0.1589 0.0224 0.4493 0.112 Uiso 1 1 calc R
H8C H 0.0527 0.0105 0.4070 0.112 Uiso 1 1 calc R
C9 C 0.1354(8) 0.3249(5) 0.1063(4) 0.021(2) Uani 1 1 d .
C10 C 0.0557(8) 0.3070(5) 0.1344(4) 0.018(2) Uani 1 1 d .
C11 C -0.0473(8) 0.3320(5) 0.1160(4) 0.025(2) Uani 1 1 d .
H11 H -0.1051 0.3206 0.1330 0.030 Uiso 1 1 calc R
C12 C -0.0697(9) 0.3728(5) 0.0741(4) 0.029(3) Uani 1 1 d .
H12 H -0.1405 0.3883 0.0630 0.034 Uiso 1 1 calc R
C13 C 0.0161(9) 0.3897(5) 0.0495(4) 0.029(3) Uani 1 1 d .
H13 H 0.0039 0.4176 0.0214 0.035 Uiso 1 1 calc R
C14 C 0.1155(9) 0.3667(5) 0.0653(4) 0.026(2) Uani 1 1 d .
H14 H 0.1730 0.3788 0.0484 0.032 Uiso 1 1 calc R
C15 C 0.3284(9) 0.2740(5) 0.0734(4) 0.022(2) Uani 1 1 d .
H15A H 0.3969 0.2956 0.0717 0.026 Uiso 1 1 calc R
H15B H 0.2772 0.2826 0.0410 0.026 Uiso 1 1 calc R
C16 C 0.2526(11) 0.1486(6) 0.0312(5) 0.040(3) Uani 1 1 d .
H16A H 0.2482 0.1063 0.0427 0.060 Uiso 1 1 calc R
H16B H 0.2753 0.1492 -0.0026 0.060 Uiso 1 1 calc R
H16C H 0.1816 0.1679 0.0285 0.060 Uiso 1 1 calc R
C17 C 0.4888(10) 0.1769(6) 0.0611(5) 0.038(3) Uani 1 1 d .
H17A H 0.5453 0.1955 0.0869 0.058 Uiso 1 1 calc R
H17B H 0.4906 0.1947 0.0270 0.058 Uiso 1 1 calc R
H17C H 0.5014 0.1328 0.0598 0.058 Uiso 1 1 calc R
C18 C 0.3418(9) 0.1066(4) 0.1468(4) 0.020(2) Uani 1 1 d .
C19 C 0.2476(10) 0.0752(5) 0.1521(4) 0.028(3) Uani 1 1 d .
H19 H 0.1846 0.0980 0.1549 0.034 Uiso 1 1 calc R
C20 C 0.2428(12) 0.0136(6) 0.1533(5) 0.042(3) Uani 1 1 d .
H20 H 0.1775 -0.0060 0.1576 0.050 Uiso 1 1 calc R
C21 C 0.3307(12) -0.0204(6) 0.1486(5) 0.042(3) Uani 1 1 d .
H21 H 0.3261 -0.0636 0.1480 0.050 Uiso 1 1 calc R
C22 C 0.4266(11) 0.0080(6) 0.1446(4) 0.037(3) Uani 1 1 d .
H22 H 0.4891 -0.0156 0.1428 0.045 Uiso 1 1 calc R
C23 C 0.4321(9) 0.0708(6) 0.1434(4) 0.030(3) Uani 1 1 d .
H23 H 0.4984 0.0899 0.1402 0.035 Uiso 1 1 calc R
C24 C 0.3469(8) 0.3684(4) 0.1505(4) 0.019(2) Uani 1 1 d .
H24A H 0.3021 0.3961 0.1676 0.023 Uiso 1 1 calc R
H24B H 0.3693 0.3901 0.1211 0.023 Uiso 1 1 calc R
C25 C 0.5753(9) 0.3100(7) 0.1641(4) 0.039(3) Uani 1 1 d .
H25A H 0.6424 0.3050 0.1892 0.058 Uiso 1 1 calc R
H25B H 0.5880 0.3377 0.1365 0.058 Uiso 1 1 calc R
H25C H 0.5517 0.2703 0.1492 0.058 Uiso 1 1 calc R
C26 C 0.5241(11) 0.4088(6) 0.2380(5) 0.037(3) Uani 1 1 d .
H26A H 0.4702 0.4234 0.2580 0.055 Uiso 1 1 calc R
H26B H 0.5419 0.4416 0.2156 0.055 Uiso 1 1 calc R
H26C H 0.5895 0.3962 0.2618 0.055 Uiso 1 1 calc R
C27 C 0.4630(8) 0.2862(5) 0.2860(4) 0.023(2) Uani 1 1 d .
C28 C 0.5755(9) 0.2863(6) 0.3028(5) 0.035(3) Uani 1 1 d .
H28 H 0.6213 0.2814 0.2779 0.042 Uiso 1 1 calc R
C29 C 0.6211(10) 0.2931(7) 0.3534(5) 0.042(3) Uani 1 1 d .
H29 H 0.6975 0.2932 0.3630 0.051 Uiso 1 1 calc R
C30 C 0.5585(13) 0.3000(7) 0.3910(5) 0.054(4) Uani 1 1 d .
H30 H 0.5900 0.3087 0.4258 0.065 Uiso 1 1 calc R
C31 C 0.4469(11) 0.2937(6) 0.3760(5) 0.039(3) Uani 1 1 d .
H31 H 0.4013 0.2932 0.4013 0.047 Uiso 1 1 calc R
C32 C 0.4039(10) 0.2883(6) 0.3248(4) 0.032(3) Uani 1 1 d .
H32 H 0.3275 0.2858 0.3155 0.038 Uiso 1 1 calc R
C33 C -0.1039(10) 0.1400(5) 0.2587(4) 0.026(3) Uani 1 1 d .
H33A H -0.1770 0.1384 0.2678 0.032 Uiso 1 1 calc R
H33B H -0.0591 0.1076 0.2779 0.032 Uiso 1 1 calc R
C34 C -0.2576(9) 0.1215(6) 0.1585(5) 0.032(3) Uani 1 1 d .
H34A H -0.2995 0.1527 0.1729 0.048 Uiso 1 1 calc R
H34B H -0.2827 0.0810 0.1667 0.048 Uiso 1 1 calc R
H34C H -0.2674 0.1264 0.1208 0.048 Uiso 1 1 calc R
C35 C -0.0379(10) 0.0586(5) 0.1753(5) 0.034(3) Uani 1 1 d .
H35A H -0.0409 0.0530 0.1381 0.051 Uiso 1 1 calc R
H35B H -0.0719 0.0237 0.1893 0.051 Uiso 1 1 calc R
H35C H 0.0376 0.0617 0.1925 0.051 Uiso 1 1 calc R
C36 C -0.0801(8) 0.1960(5) 0.1095(4) 0.023(2) Uani 1 1 d .
C37 C -0.1817(10) 0.2179(6) 0.0871(5) 0.037(3) Uani 1 1 d .
H37 H -0.2282 0.2349 0.1082 0.045 Uiso 1 1 calc R
C38 C -0.2146(11) 0.2148(7) 0.0337(5) 0.051(4) Uani 1 1 d .
H38 H -0.2836 0.2303 0.0187 0.061 Uiso 1 1 calc R
C39 C -0.1513(13) 0.1905(7) 0.0027(5) 0.054(4) Uani 1 1 d .
H39 H -0.1761 0.1879 -0.0335 0.065 Uiso 1 1 calc R
C40 C -0.0494(12) 0.1691(8) 0.0241(5) 0.053(4) Uani 1 1 d .
H40 H -0.0030 0.1535 0.0022 0.064 Uiso 1 1 calc R
C41 C -0.0147(10) 0.1706(6) 0.0777(5) 0.037(3) Uani 1 1 d .
H41 H 0.0537 0.1540 0.0923 0.044 Uiso 1 1 calc R
C42 C -0.1490(8) 0.2688(5) 0.2648(5) 0.028(3) Uani 1 1 d .
H42A H -0.1930 0.2660 0.2926 0.034 Uiso 1 1 calc R
H42B H -0.1969 0.2629 0.2310 0.034 Uiso 1 1 calc R
C43 C -0.1625(9) 0.4025(5) 0.2288(6) 0.038(3) Uani 1 1 d .
H43A H -0.1224 0.4410 0.2296 0.057 Uiso 1 1 calc R
H43B H -0.2283 0.4089 0.2434 0.057 Uiso 1 1 calc R
H43C H -0.1820 0.3885 0.1929 0.057 Uiso 1 1 calc R
C44 C -0.0500(11) 0.3746(6) 0.3350(5) 0.039(3) Uani 1 1 d .
H44A H 0.0000 0.3470 0.3567 0.059 Uiso 1 1 calc R
H44B H -0.1179 0.3770 0.3484 0.059 Uiso 1 1 calc R
H44C H -0.0177 0.4152 0.3353 0.059 Uiso 1 1 calc R
C45 C 0.1071(8) 0.3803(5) 0.2450(4) 0.022(2) Uani 1 1 d .
C46 C 0.0957(10) 0.4246(5) 0.2062(5) 0.031(3) Uani 1 1 d .
H46 H 0.0387 0.4210 0.1773 0.037 Uiso 1 1 calc R
C47 C 0.1654(11) 0.4730(5) 0.2090(6) 0.039(3) Uani 1 1 d .
H47 H 0.1570 0.5014 0.1812 0.047 Uiso 1 1 calc R
C48 C 0.2449(11) 0.4817(5) 0.2495(6) 0.040(3) Uani 1 1 d .
H48 H 0.2923 0.5156 0.2505 0.048 Uiso 1 1 calc R
C49 C 0.2568(10) 0.4396(6) 0.2906(6) 0.045(4) Uani 1 1 d .
H49 H 0.3113 0.4452 0.3202 0.054 Uiso 1 1 calc R
C50 C 0.1881(10) 0.3899(5) 0.2872(5) 0.035(3) Uani 1 1 d .
H50 H 0.1969 0.3614 0.3148 0.043 Uiso 1 1 calc R
C51 C 0.0022(9) 0.2161(4) 0.3432(4) 0.020(2) Uani 1 1 d .
C52 C 0.1053(9) 0.2363(5) 0.3638(4) 0.027(3) Uani 1 1 d .
H52 H 0.1537 0.2471 0.3413 0.033 Uiso 1 1 calc R
C53 C 0.1382(10) 0.2411(6) 0.4160(4) 0.037(3) Uani 1 1 d .
H53 H 0.2080 0.2566 0.4295 0.044 Uiso 1 1 calc R
C54 C 0.0700(11) 0.2234(6) 0.4494(5) 0.042(3) Uani 1 1 d .
H54 H 0.0935 0.2257 0.4857 0.051 Uiso 1 1 calc R
C55 C -0.0309(11) 0.2028(6) 0.4298(5) 0.042(3) Uani 1 1 d .
H55 H -0.0785 0.1911 0.4525 0.050 Uiso 1 1 calc R
C56 C -0.0639(10) 0.1987(5) 0.3770(4) 0.030(3) Uani 1 1 d .
H56 H -0.1341 0.1836 0.3637 0.035 Uiso 1 1 calc R
C57 C 0.505(2) 0.0720(10) 0.5456(8) 0.078(6) Uani 1 1 d .
C58 C 0.4039(17) 0.0737(10) 0.5186(8) 0.076(6) Uani 1 1 d .
H58 H 0.3551 0.0438 0.5269 0.091 Uiso 1 1 calc R
C59 C 0.363(2) 0.1149(12) 0.4798(9) 0.104(8) Uani 1 1 d .
H59 H 0.2896 0.1141 0.4638 0.125 Uiso 1 1 calc R
C60 C 0.432(3) 0.1559(12) 0.4658(10) 0.114(10) Uani 1 1 d .
H60 H 0.4072 0.1832 0.4382 0.137 Uiso 1 1 calc R
C61 C 0.534(3) 0.1591(14) 0.4897(14) 0.125(12) Uani 1 1 d .
H61 H 0.5793 0.1897 0.4795 0.150 Uiso 1 1 calc R
C62 C 0.578(2) 0.1172(14) 0.5314(11) 0.108(9) Uani 1 1 d .
H62 H 0.6514 0.1196 0.5483 0.130 Uiso 1 1 calc R
C63 C 0.531(3) 0.0284(12) 0.5823(9) 0.140(12) Uani 1 1 d .
H63A H 0.5738 0.0466 0.6135 0.210 Uiso 1 1 calc R
H63B H 0.5740 -0.0035 0.5692 0.210 Uiso 1 1 calc R
H63C H 0.4651 0.0106 0.5908 0.210 Uiso 1 1 calc R
N1 N 0.3769(7) 0.1585(4) 0.2552(3) 0.0220(19) Uani 1 1 d .
N2 N 0.1872(6) 0.1980(4) 0.2467(3) 0.0167(17) Uani 1 1 d .
N3 N 0.3430(7) 0.1715(4) 0.1426(3) 0.0199(19) Uani 1 1 d .
N4 N 0.4171(6) 0.2859(4) 0.2334(3) 0.0181(18) Uani 1 1 d .
N5 N -0.0505(6) 0.1958(4) 0.1647(3) 0.0187(18) Uani 1 1 d .
N6 N 0.0396(7) 0.3281(4) 0.2430(3) 0.0207(19) Uani 1 1 d .
P1 P 0.2727(2) 0.30111(12) 0.12845(10) 0.0170(5) Uani 1 1 d .
P2 P -0.0440(2) 0.21312(12) 0.27404(10) 0.0177(5) Uani 1 1 d .
Si1 Si 0.5017(3) 0.12616(16) 0.26984(12) 0.0272(7) Uani 1 1 d .
Si2 Si 0.2704(2) 0.14825(14) 0.28603(11) 0.0222(6) Uani 1 1 d .
Si3 Si 0.3537(2) 0.19120(14) 0.07939(11) 0.0224(6) Uani 1 1 d .
Si4 Si 0.4682(2) 0.34247(14) 0.19753(11) 0.0222(6) Uani 1 1 d .
Si5 Si -0.1115(2) 0.12997(14) 0.18692(11) 0.0206(6) Uani 1 1 d .
Si6 Si -0.0776(2) 0.34494(14) 0.26714(13) 0.0253(7) Uani 1 1 d .
Ta1 Ta 0.30056(3) 0.222157(19) 0.202720(15) 0.01382(10) Uani 1 1 d .
Ta2 Ta 0.07283(3) 0.248015(19) 0.205886(15) 0.01407(10) Uani 1 1 d .

loop_
_atom_site_aniso_label
_atom_site_aniso_U_11
_atom_site_aniso_U_22
_atom_site_aniso_U_33
_atom_site_aniso_U_23
_atom_site_aniso_U_13
_atom_site_aniso_U_12
C1 0.031(7) 0.039(7) 0.023(6) 0.001(5) 0.001(5) 0.009(5)
C2 0.024(6) 0.045(8) 0.030(6) 0.003(5) 0.003(5) 0.011(5)
C3 0.031(7) 0.046(8) 0.027(6) 0.001(5) -0.004(5) 0.010(6)
C4 0.050(9) 0.056(10) 0.036(8) 0.012(7) -0.015(7) 0.013(7)
C5 0.033(7) 0.035(7) 0.044(8) 0.011(6) 0.004(6) -0.002(6)
C6 0.053(10) 0.055(11) 0.115(16) 0.019(10) 0.035(11) 0.010(8)
C7 0.15(2) 0.062(13) 0.063(12) 0.016(10) 0.030(13) 0.033(13)
C8 0.108(16) 0.062(12) 0.062(11) 0.005(9) 0.041(11) -0.002(10)
C9 0.012(5) 0.029(6) 0.021(5) -0.003(4) -0.003(4) -0.001(4)
C10 0.011(5) 0.020(5) 0.021(5) 0.004(4) -0.005(4) -0.002(4)
C11 0.016(5) 0.025(6) 0.035(6) 0.005(5) 0.005(5) 0.002(4)
C12 0.024(6) 0.030(6) 0.029(6) 0.005(5) -0.004(5) 0.004(5)
C13 0.033(7) 0.028(6) 0.024(6) 0.010(5) -0.001(5) 0.004(5)
C14 0.029(6) 0.022(6) 0.028(6) 0.006(5) 0.005(5) 0.001(5)
C15 0.026(6) 0.018(5) 0.024(5) 0.003(4) 0.011(5) 0.009(5)
C16 0.059(9) 0.032(7) 0.029(6) 0.008(5) 0.008(6) -0.009(6)
C17 0.034(7) 0.044(8) 0.045(8) 0.011(6) 0.027(6) 0.010(6)
C18 0.036(6) 0.005(5) 0.018(5) 0.000(4) 0.003(5) 0.006(4)
C19 0.032(6) 0.019(6) 0.036(6) 0.001(5) 0.015(5) 0.003(5)
C20 0.058(9) 0.026(7) 0.040(7) 0.001(6) 0.006(7) -0.009(6)
C21 0.058(9) 0.023(7) 0.043(8) 0.003(6) 0.005(7) 0.010(6)
C22 0.051(8) 0.035(7) 0.025(6) -0.003(5) 0.000(6) 0.023(6)
C23 0.026(6) 0.040(7) 0.024(6) 0.008(5) 0.005(5) 0.021(5)
C24 0.020(5) 0.008(5) 0.029(6) 0.004(4) 0.007(5) -0.002(4)
C25 0.024(6) 0.076(10) 0.018(6) 0.000(6) 0.010(5) 0.000(6)
C26 0.043(8) 0.038(7) 0.029(6) -0.010(5) 0.008(6) -0.016(6)
C27 0.020(5) 0.021(6) 0.026(5) 0.000(4) -0.001(4) -0.003(4)
C28 0.019(6) 0.053(9) 0.032(6) 0.002(6) 0.003(5) 0.004(5)
C29 0.025(7) 0.067(10) 0.029(7) -0.002(6) -0.010(5) -0.012(6)
C30 0.080(12) 0.043(9) 0.034(7) -0.005(6) -0.003(8) -0.023(8)
C31 0.041(8) 0.050(9) 0.028(6) 0.001(6) 0.014(6) -0.005(6)
C32 0.028(6) 0.044(8) 0.021(6) -0.010(5) -0.003(5) -0.001(5)
C33 0.039(7) 0.015(5) 0.026(6) 0.000(4) 0.007(5) -0.004(5)
C34 0.020(6) 0.037(7) 0.040(7) 0.006(6) 0.008(5) -0.010(5)
C35 0.040(7) 0.028(7) 0.040(7) -0.004(5) 0.019(6) -0.009(5)
C36 0.018(5) 0.027(6) 0.022(5) 0.005(5) -0.001(4) -0.013(4)
C37 0.031(7) 0.044(8) 0.033(7) 0.009(6) -0.002(5) -0.011(6)
C38 0.037(8) 0.069(11) 0.037(8) 0.021(7) -0.021(6) -0.014(7)
C39 0.060(10) 0.075(11) 0.022(7) 0.000(7) -0.011(7) -0.025(8)
C40 0.047(9) 0.094(13) 0.020(6) -0.006(7) 0.009(6) -0.021(8)
C41 0.021(6) 0.046(8) 0.043(7) 0.001(6) 0.004(6) -0.009(5)
C42 0.016(5) 0.033(7) 0.038(6) 0.011(5) 0.010(5) 0.008(5)
C43 0.015(6) 0.030(7) 0.071(9) 0.010(6) 0.012(6) 0.012(5)
C44 0.049(8) 0.028(7) 0.047(8) -0.009(6) 0.025(7) 0.006(6)
C45 0.015(5) 0.021(6) 0.030(6) -0.005(5) 0.006(5) -0.004(4)
C46 0.032(7) 0.024(6) 0.040(7) -0.005(5) 0.013(6) -0.002(5)
C47 0.041(8) 0.020(6) 0.063(9) -0.009(6) 0.029(7) -0.009(5)
C48 0.039(8) 0.020(6) 0.066(9) -0.009(6) 0.028(7) -0.008(5)
C49 0.020(6) 0.033(7) 0.080(11) -0.020(7) 0.002(7) -0.009(5)
C50 0.040(7) 0.027(7) 0.045(8) -0.010(6) 0.020(6) -0.006(5)
C51 0.030(6) 0.010(5) 0.021(5) 0.000(4) 0.004(4) 0.004(4)
C52 0.024(6) 0.030(7) 0.026(6) -0.006(5) 0.001(5) 0.000(5)
C53 0.035(7) 0.050(9) 0.021(6) -0.008(5) -0.005(5) 0.001(6)
C54 0.060(9) 0.042(8) 0.021(6) -0.009(6) -0.002(6) 0.008(7)
C55 0.053(9) 0.043(8) 0.034(7) 0.002(6) 0.018(6) -0.009(6)
C56 0.035(7) 0.028(6) 0.027(6) -0.004(5) 0.008(5) -0.004(5)
C57 0.095(16) 0.087(15) 0.061(12) -0.024(11) 0.037(12) 0.005(13)
C58 0.076(14) 0.082(14) 0.076(14) -0.036(12) 0.029(11) -0.006(11)
C59 0.16(3) 0.099(19) 0.067(15) -0.036(13) 0.046(16) 0.007(18)
C60 0.16(3) 0.10(2) 0.10(2) -0.039(15) 0.09(2) 0.001(19)
C61 0.12(2) 0.13(3) 0.15(3) -0.07(2) 0.10(2) -0.04(2)
C62 0.11(2) 0.13(2) 0.097(19) -0.048(16) 0.053(17) 0.015(18)
C63 0.22(3) 0.12(2) 0.082(16) -0.007(16) 0.027(18) 0.10(2)
N1 0.022(5) 0.024(5) 0.019(4) 0.001(4) 0.000(4) 0.006(4)
N2 0.016(4) 0.019(4) 0.014(4) 0.004(3) 0.004(3) 0.002(3)
N3 0.017(4) 0.023(5) 0.018(4) -0.006(4) 0.000(4) 0.000(4)
N4 0.010(4) 0.023(5) 0.019(4) -0.001(4) -0.006(3) 0.000(3)
N5 0.014(4) 0.021(5) 0.021(4) 0.002(4) 0.003(4) -0.006(3)
N6 0.020(5) 0.008(4) 0.035(5) -0.001(4) 0.009(4) -0.002(3)
P1 0.0143(13) 0.0175(13) 0.0192(13) 0.0017(10) 0.0024(11) -0.0002(10)
P2 0.0135(12) 0.0193(14) 0.0199(13) 0.0019(11) 0.0021(10) -0.0011(10)
Si1 0.0212(16) 0.040(2) 0.0199(15) 0.0042(13) 0.0022(13) 0.0150(14)
Si2 0.0205(15) 0.0245(16) 0.0225(15) 0.0085(12) 0.0065(12) 0.0045(12)
Si3 0.0229(15) 0.0262(16) 0.0193(14) -0.0001(12) 0.0068(12) 0.0012(13)
Si4 0.0150(14) 0.0279(17) 0.0234(15) -0.0007(13) 0.0024(12) -0.0035(12)
Si5 0.0161(14) 0.0248(16) 0.0208(14) 0.0005(12) 0.0033(12) -0.0050(12)
Si6 0.0191(15) 0.0191(16) 0.0407(18) 0.0039(14) 0.0136(14) 0.0054(12)
Ta1 0.00964(18) 0.0166(2) 0.01485(19) 0.00180(17) 0.00129(14) 0.00144(16)
Ta2 0.00964(18) 0.01461(19) 0.01782(19) 0.00253(17) 0.00204(14) -0.00005(16)

loop_
_atom_type_symbol
_atom_type_description
_atom_type_scat_dispersion_real
_atom_type_scat_dispersion_imag
_atom_type_scat_source
C C 0.0033 0.0016 'International Tables Vol C Tables 4.2.6.8 and 6.1.1.4'
H H 0.0000 0.0000 'International Tables Vol C Tables 4.2.6.8 and 6.1.1.4'
N N 0.0061 0.0033 'International Tables Vol C Tables 4.2.6.8 and 6.1.1.4'
P P 0.1023 0.0942 'International Tables Vol C Tables 4.2.6.8 and 6.1.1.4'
Si Si 0.0817 0.0704 'International Tables Vol C Tables 4.2.6.8 and 6.1.1.4'
Ta Ta -0.7052 6.5227 'International Tables Vol C Tables 4.2.6.8 and 6.1.1.4'

loop_
_geom_angle_atom_site_label_1
_geom_angle_atom_site_label_2
_geom_angle_atom_site_label_3
_geom_angle
C2 C1 Si1 113.4(8)
C2 C1 H1A 108.9
Si1 C1 H1A 108.9
C2 C1 H1B 108.9
Si1 C1 H1B 108.9
H1A C1 H1B 107.7
C3 C2 C1 114.4(10)
C3 C2 H2A 108.7
C1 C2 H2A 108.7
C3 C2 H2B 108.7
C1 C2 H2B 108.7
H2A C2 H2B 107.6
C4 C3 C2 113.5(11)
C4 C3 H3A 108.9
C2 C3 H3A 108.9
C4 C3 H3B 108.9
C2 C3 H3B 108.9
H3A C3 H3B 107.7
C3 C4 H4A 109.5
C3 C4 H4B 109.5
H4A C4 H4B 109.5
C3 C4 H4C 109.5
H4A C4 H4C 109.5
H4B C4 H4C 109.5
C6 C5 Si2 113.1(10)
C6 C5 H5A 109.0
Si2 C5 H5A 109.0
C6 C5 H5B 109.0
Si2 C5 H5B 109.0
H5A C5 H5B 107.8
C7 C6 C5 117.9(16)
C7 C6 H6A 107.8
C5 C6 H6A 107.8
C7 C6 H6B 107.8
C5 C6 H6B 107.8
H6A C6 H6B 107.2
C6 C7 C8 119.8(19)
C6 C7 H7A 107.4
C8 C7 H7A 107.4
C6 C7 H7B 107.4
C8 C7 H7B 107.4
H7A C7 H7B 106.9
C7 C8 H8A 109.5
C7 C8 H8B 109.5
H8A C8 H8B 109.5
C7 C8 H8C 109.5
H8A C8 H8C 109.5
H8B C8 H8C 109.5
C10 C9 C14 122.6(10)
C10 C9 P1 118.9(8)
C14 C9 P1 118.0(8)
C9 C10 C11 114.2(9)
C9 C10 Ta2 128.7(7)
C11 C10 Ta2 117.0(7)
C12 C11 C10 124.1(10)
C12 C11 H11 118.0
C10 C11 H11 118.0
C13 C12 C11 117.7(10)
C13 C12 H12 121.2
C11 C12 H12 121.2
C14 C13 C12 120.5(10)
C14 C13 H13 119.8
C12 C13 H13 119.8
C13 C14 C9 120.9(10)
C13 C14 H14 119.6
C9 C14 H14 119.6
P1 C15 Si3 109.8(5)
P1 C15 H15A 109.7
Si3 C15 H15A 109.7
P1 C15 H15B 109.7
Si3 C15 H15B 109.7
H15A C15 H15B 108.2
Si3 C16 H16A 109.5
Si3 C16 H16B 109.5
H16A C16 H16B 109.5
Si3 C16 H16C 109.5
H16A C16 H16C 109.5
H16B C16 H16C 109.5
Si3 C17 H17A 109.5
Si3 C17 H17B 109.5
H17A C17 H17B 109.5
Si3 C17 H17C 109.5
H17A C17 H17C 109.5
H17B C17 H17C 109.5
C19 C18 C23 116.3(10)
C19 C18 N3 121.3(9)
C23 C18 N3 122.3(10)
C20 C19 C18 122.4(11)
C20 C19 H19 118.8
C18 C19 H19 118.8
C19 C20 C21 120.4(13)
C19 C20 H20 119.8
C21 C20 H20 119.8
C20 C21 C22 119.7(12)
C20 C21 H21 120.2
C22 C21 H21 120.2
C21 C22 C23 120.2(11)
C21 C22 H22 119.9
C23 C22 H22 119.9
C22 C23 C18 121.0(11)
C22 C23 H23 119.5
C18 C23 H23 119.5
P1 C24 Si4 106.3(5)
P1 C24 H24A 110.5
Si4 C24 H24A 110.5
P1 C24 H24B 110.5
Si4 C24 H24B 110.5
H24A C24 H24B 108.7
Si4 C25 H25A 109.5
Si4 C25 H25B 109.5
H25A C25 H25B 109.5
Si4 C25 H25C 109.5
H25A C25 H25C 109.5
H25B C25 H25C 109.5
Si4 C26 H26A 109.5
Si4 C26 H26B 109.5
H26A C26 H26B 109.5
Si4 C26 H26C 109.5
H26A C26 H26C 109.5
H26B C26 H26C 109.5
C32 C27 N4 123.5(10)
C32 C27 C28 114.6(10)
N4 C27 C28 121.9(10)
C29 C28 C27 122.4(11)
C29 C28 H28 118.8
C27 C28 H28 118.8
C28 C29 C30 121.1(12)
C28 C29 H29 119.4
C30 C29 H29 119.4
C29 C30 C31 117.4(12)
C29 C30 H30 121.3
C31 C30 H30 121.3
C32 C31 C30 119.5(12)
C32 C31 H31 120.2
C30 C31 H31 120.2
C27 C32 C31 124.4(11)
C27 C32 H32 117.8
C31 C32 H32 117.8
P2 C33 Si5 106.0(5)
P2 C33 H33A 110.5
Si5 C33 H33A 110.5
P2 C33 H33B 110.5
Si5 C33 H33B 110.5
H33A C33 H33B 108.7
Si5 C34 H34A 109.5
Si5 C34 H34B 109.5
H34A C34 H34B 109.5
Si5 C34 H34C 109.5
H34A C34 H34C 109.5
H34B C34 H34C 109.5
Si5 C35 H35A 109.5
Si5 C35 H35B 109.5
H35A C35 H35B 109.5
Si5 C35 H35C 109.5
H35A C35 H35C 109.5
H35B C35 H35C 109.5
C41 C36 C37 118.7(11)
C41 C36 N5 122.1(10)
C37 C36 N5 119.0(10)
C38 C37 C36 119.8(13)
C38 C37 H37 120.1
C36 C37 H37 120.1
C39 C38 C37 121.6(13)
C39 C38 H38 119.2
C37 C38 H38 119.2
C38 C39 C40 119.6(12)
C38 C39 H39 120.2
C40 C39 H39 120.2
C39 C40 C41 120.2(13)
C39 C40 H40 119.9
C41 C40 H40 119.9
C36 C41 C40 120.1(12)
C36 C41 H41 120.0
C40 C41 H41 120.0
P2 C42 Si6 105.4(5)
P2 C42 H42A 110.7
Si6 C42 H42A 110.7
P2 C42 H42B 110.7
Si6 C42 H42B 110.7
H42A C42 H42B 108.8
Si6 C43 H43A 109.5
Si6 C43 H43B 109.5
H43A C43 H43B 109.5
Si6 C43 H43C 109.5
H43A C43 H43C 109.5
H43B C43 H43C 109.5
Si6 C44 H44A 109.5
Si6 C44 H44B 109.5
H44A C44 H44B 109.5
Si6 C44 H44C 109.5
H44A C44 H44C 109.5
H44B C44 H44C 109.5
C50 C45 C46 116.5(10)
C50 C45 N6 120.2(10)
C46 C45 N6 123.3(10)
C47 C46 C45 121.1(12)
C47 C46 H46 119.4
C45 C46 H46 119.4
C48 C47 C46 122.2(13)
C48 C47 H47 118.9
C46 C47 H47 118.9
C47 C48 C49 118.6(12)
C47 C48 H48 120.7
C49 C48 H48 120.7
C50 C49 C48 119.1(13)
C50 C49 H49 120.4
C48 C49 H49 120.4
C45 C50 C49 122.3(13)
C45 C50 H50 118.9
C49 C50 H50 118.9
C56 C51 C52 117.8(10)
C56 C51 P2 121.0(8)
C52 C51 P2 121.2(8)
C53 C52 C51 121.0(11)
C53 C52 H52 119.5
C51 C52 H52 119.5
C52 C53 C54 120.1(12)
C52 C53 H53 119.9
C54 C53 H53 119.9
C55 C54 C53 119.6(11)
C55 C54 H54 120.2
C53 C54 H54 120.2
C54 C55 C56 119.9(12)
C54 C55 H55 120.1
C56 C55 H55 120.1
C51 C56 C55 121.5(11)
C51 C56 H56 119.2
C55 C56 H56 119.2
C58 C57 C63 119(3)
C58 C57 C62 115(2)
C63 C57 C62 126(3)
C57 C58 C59 127(2)
C57 C58 H58 116.7
C59 C58 H58 116.7
C60 C59 C58 118(3)
C60 C59 H59 121.1
C58 C59 H59 121.1
C61 C60 C59 121(3)
C61 C60 H60 119.4
C59 C60 H60 119.4
C60 C61 C62 122(3)
C60 C61 H61 119.0
C62 C61 H61 119.0
C57 C62 C61 117(3)
C57 C62 H62 121.7
C61 C62 H62 121.6
C57 C63 H63A 109.5
C57 C63 H63B 109.5
H63A C63 H63B 109.5
C57 C63 H63C 109.5
H63A C63 H63C 109.5
H63B C63 H63C 109.5
Si2 N1 Si1 127.5(5)
Si2 N1 Ta1 95.4(4)
Si1 N1 Ta1 137.0(5)
Si2 N2 Ta2 170.7(5)
Si2 N2 Ta1 95.3(4)
Ta2 N2 Ta1 93.6(3)
C18 N3 Si3 109.1(6)
C18 N3 Ta1 117.8(6)
Si3 N3 Ta1 131.6(5)
C27 N4 Si4 113.6(7)
C27 N4 Ta1 121.7(7)
Si4 N4 Ta1 124.7(4)
C36 N5 Si5 106.5(6)
C36 N5 Ta2 124.3(6)
Si5 N5 Ta2 127.1(4)
C45 N6 Si6 110.7(7)
C45 N6 Ta2 122.0(6)
Si6 N6 Ta2 126.8(4)
C24 P1 C9 106.4(5)
C24 P1 C15 106.0(5)
C9 P1 C15 108.7(5)
C24 P1 Ta1 108.4(3)
C9 P1 Ta1 115.7(4)
C15 P1 Ta1 111.2(3)
C42 P2 C33 108.1(6)
C42 P2 C51 102.2(5)
C33 P2 C51 107.9(5)
C42 P2 Ta2 101.4(4)
C33 P2 Ta2 111.9(4)
C51 P2 Ta2 123.7(4)
N1 Si1 C1 112.9(5)
N1 Si2 N2 94.4(4)
N1 Si2 C5 116.2(5)
N2 Si2 C5 115.8(5)
N1 Si2 Ta1 47.5(3)
N2 Si2 Ta1 46.9(3)
C5 Si2 Ta1 131.3(4)
N3 Si3 C15 106.6(4)
N3 Si3 C17 115.3(5)
C15 Si3 C17 107.1(5)
N3 Si3 C16 111.2(5)
C15 Si3 C16 110.3(6)
C17 Si3 C16 106.3(6)
N4 Si4 C26 112.6(5)
N4 Si4 C25 110.2(5)
C26 Si4 C25 109.5(6)
N4 Si4 C24 103.7(4)
C26 Si4 C24 108.7(5)
C25 Si4 C24 112.1(5)
N5 Si5 C34 113.5(5)
N5 Si5 C35 111.9(5)
C34 Si5 C35 109.4(6)
N5 Si5 C33 106.5(4)
C34 Si5 C33 106.6(5)
C35 Si5 C33 108.7(5)
N6 Si6 C43 113.2(5)
N6 Si6 C44 113.1(5)
C43 Si6 C44 106.0(6)
N6 Si6 C42 103.2(4)
C43 Si6 C42 111.3(5)
C44 Si6 C42 110.2(6)
N2 Ta1 N1 74.9(3)
N2 Ta1 N3 125.8(3)
N1 Ta1 N3 89.6(3)
N2 Ta1 N4 117.8(3)
N1 Ta1 N4 89.1(3)
N3 Ta1 N4 113.4(3)
N2 Ta1 P1 125.5(2)
N1 Ta1 P1 159.6(2)
N3 Ta1 P1 78.7(2)
N4 Ta1 P1 80.5(2)
N2 Ta1 Si2 37.8(2)
N1 Ta1 Si2 37.1(2)
N3 Ta1 Si2 111.8(3)
N4 Ta1 Si2 105.6(2)
P1 Ta1 Si2 163.25(8)
N2 Ta1 Ta2 42.1(2)
N1 Ta1 Ta2 116.9(2)
N3 Ta1 Ta2 120.5(2)
N4 Ta1 Ta2 118.9(2)
P1 Ta1 Ta2 83.54(6)
Si2 Ta1 Ta2 79.87(6)
N2 Ta2 N5 112.6(3)
N2 Ta2 N6 113.7(3)
N5 Ta2 N6 121.1(3)
N2 Ta2 C10 136.5(3)
N5 Ta2 C10 86.0(3)
N6 Ta2 C10 84.6(4)
N2 Ta2 P2 84.8(2)
N5 Ta2 P2 74.8(2)
N6 Ta2 P2 75.3(2)
C10 Ta2 P2 138.7(3)
N2 Ta2 Ta1 44.3(2)
N5 Ta2 Ta1 121.5(2)
N6 Ta2 Ta1 116.9(2)
C10 Ta2 Ta1 92.2(2)
P2 Ta2 Ta1 129.00(6)

loop_
_geom_bond_atom_site_label_1
_geom_bond_atom_site_label_2
_geom_bond_distance
C1 C2 1.526(15)
C1 Si1 1.857(11)
C1 H1A 0.9900
C1 H1B 0.9900
C2 C3 1.511(16)
C2 H2A 0.9900
C2 H2B 0.9900
C3 C4 1.506(17)
C3 H3A 0.9900
C3 H3B 0.9900
C4 H4A 0.9800
C4 H4B 0.9800
C4 H4C 0.9800
C5 C6 1.57(2)
C5 Si2 1.847(13)
C5 H5A 0.9900
C5 H5B 0.9900
C6 C7 1.40(2)
C6 H6A 0.9900
C6 H6B 0.9900
C7 C8 1.46(2)
C7 H7A 0.9900
C7 H7B 0.9900
C8 H8A 0.9800
C8 H8B 0.9800
C8 H8C 0.9800
C9 C10 1.398(14)
C9 C14 1.404(15)
C9 P1 1.799(10)
C10 C11 1.411(14)
C10 Ta2 2.259(10)
C11 C12 1.406(15)
C11 H11 0.9500
C12 C13 1.400(16)
C12 H12 0.9500
C13 C14 1.344(15)
C13 H13 0.9500
C14 H14 0.9500
C15 P1 1.813(10)
C15 Si3 1.848(11)
C15 H15A 0.9900
C15 H15B 0.9900
C16 Si3 1.877(13)
C16 H16A 0.9800
C16 H16B 0.9800
C16 H16C 0.9800
C17 Si3 1.871(11)
C17 H17A 0.9800
C17 H17B 0.9800
C17 H17C 0.9800
C18 C19 1.396(15)
C18 C23 1.396(14)
C18 N3 1.429(12)
C19 C20 1.355(15)
C19 H19 0.9500
C20 C21 1.357(19)
C20 H20 0.9500
C21 C22 1.377(19)
C21 H21 0.9500
C22 C23 1.379(17)
C22 H22 0.9500
C23 H23 0.9500
C24 P1 1.787(10)
C24 Si4 1.874(11)
C24 H24A 0.9900
C24 H24B 0.9900
C25 Si4 1.871(11)
C25 H25A 0.9800
C25 H25B 0.9800
C25 H25C 0.9800
C26 Si4 1.865(12)
C26 H26A 0.9800
C26 H26B 0.9800
C26 H26C 0.9800
C27 C32 1.361(15)
C27 N4 1.400(13)
C27 C28 1.405(15)
C28 C29 1.360(16)
C28 H28 0.9500
C29 C30 1.372(19)
C29 H29 0.9500
C30 C31 1.40(2)
C30 H30 0.9500
C31 C32 1.363(16)
C31 H31 0.9500
C32 H32 0.9500
C33 P2 1.788(11)
C33 Si5 1.882(11)
C33 H33A 0.9900
C33 H33B 0.9900
C34 Si5 1.867(11)
C34 H34A 0.9800
C34 H34B 0.9800
C34 H34C 0.9800
C35 Si5 1.871(12)
C35 H35A 0.9800
C35 H35B 0.9800
C35 H35C 0.9800
C36 C41 1.388(16)
C36 C37 1.394(16)
C36 N5 1.430(13)
C37 C38 1.392(17)
C37 H37 0.9500
C38 C39 1.34(2)
C38 H38 0.9500
C39 C40 1.39(2)
C39 H39 0.9500
C40 C41 1.397(17)
C40 H40 0.9500
C41 H41 0.9500
C42 P2 1.783(10)
C42 Si6 1.893(12)
C42 H42A 0.9900
C42 H42B 0.9900
C43 Si6 1.836(12)
C43 H43A 0.9800
C43 H43B 0.9800
C43 H43C 0.9800
C44 Si6 1.869(13)
C44 H44A 0.9800
C44 H44B 0.9800
C44 H44C 0.9800
C45 C50 1.383(16)
C45 C46 1.396(16)
C45 N6 1.421(13)
C46 C47 1.371(16)
C46 H46 0.9500
C47 C48 1.341(19)
C47 H47 0.9500
C48 C49 1.41(2)
C48 H48 0.9500
C49 C50 1.385(16)
C49 H49 0.9500
C50 H50 0.9500
C51 C56 1.371(15)
C51 C52 1.387(15)
C51 P2 1.807(10)
C52 C53 1.363(15)
C52 H52 0.9500
C53 C54 1.384(18)
C53 H53 0.9500
C54 C55 1.360(18)
C54 H54 0.9500
C55 C56 1.377(16)
C55 H55 0.9500
C56 H56 0.9500
C57 C58 1.35(3)
C57 C63 1.36(3)
C57 C62 1.44(3)
C58 C59 1.39(3)
C58 H58 0.9500
C59 C60 1.34(3)
C59 H59 0.9500
C60 C61 1.32(4)
C60 H60 0.9500
C61 C62 1.46(4)
C61 H61 0.9500
C62 H62 0.9500
C63 H63A 0.9800
C63 H63B 0.9800
C63 H63C 0.9800
N1 Si2 1.696(9)
N1 Si1 1.703(9)
N1 Ta1 2.074(8)
N2 Si2 1.725(8)
N2 Ta2 1.969(8)
N2 Ta1 2.053(8)
N3 Si3 1.741(9)
N3 Ta1 2.076(8)
N4 Si4 1.747(9)
N4 Ta1 2.083(8)
N5 Si5 1.781(9)
N5 Ta2 2.074(8)
N6 Si6 1.743(9)
N6 Ta2 2.087(8)
P1 Ta1 2.585(3)
P2 Ta2 2.619(3)
Si2 Ta1 2.800(3)
Ta1 Ta2 2.9334(6)

loop_
_geom_torsion_atom_site_label_1
_geom_torsion_atom_site_label_2
_geom_torsion_atom_site_label_3
_geom_torsion_atom_site_label_4
_geom_torsion
Si1 C1 C2 C3 175.6(9)
C1 C2 C3 C4 175.9(12)
Si2 C5 C6 C7 -99.7(17)
C5 C6 C7 C8 169.5(17)
C14 C9 C10 C11 3.2(15)
P1 C9 C10 C11 175.3(8)
C14 C9 C10 Ta2 -173.7(8)
P1 C9 C10 Ta2 -1.6(13)
C9 C10 C11 C12 -1.7(16)
Ta2 C10 C11 C12 175.7(9)
C10 C11 C12 C13 -0.4(18)
C11 C12 C13 C14 0.9(18)
C12 C13 C14 C9 0.6(18)
C10 C9 C14 C13 -2.9(17)
P1 C9 C14 C13 -175.0(9)
C23 C18 C19 C20 -0.7(17)
N3 C18 C19 C20 176.2(10)
C18 C19 C20 C21 -1.1(19)
C19 C20 C21 C22 3(2)
C20 C21 C22 C23 -2.6(19)
C21 C22 C23 C18 0.9(17)
C19 C18 C23 C22 0.7(16)
N3 C18 C23 C22 -176.1(10)
C32 C27 C28 C29 -5.4(18)
N4 C27 C28 C29 172.8(12)
C27 C28 C29 C30 0(2)
C28 C29 C30 C31 6(2)
C29 C30 C31 C32 -8(2)
N4 C27 C32 C31 -174.3(12)
C28 C27 C32 C31 3.8(18)
C30 C31 C32 C27 3(2)
C41 C36 C37 C38 -1.1(18)
N5 C36 C37 C38 -175.8(11)
C36 C37 C38 C39 1(2)
C37 C38 C39 C40 -2(2)
C38 C39 C40 C41 3(2)
C37 C36 C41 C40 2.3(18)
N5 C36 C41 C40 176.8(11)
C39 C40 C41 C36 -3(2)
C50 C45 C46 C47 3.4(16)
N6 C45 C46 C47 -177.6(10)
C45 C46 C47 C48 -2.5(18)
C46 C47 C48 C49 -0.1(19)
C47 C48 C49 C50 1.6(19)
C46 C45 C50 C49 -1.8(17)
N6 C45 C50 C49 179.1(11)
C48 C49 C50 C45 -0.6(19)
C56 C51 C52 C53 -2.5(16)
P2 C51 C52 C53 177.0(9)
C51 C52 C53 C54 2.5(18)
C52 C53 C54 C55 -2(2)
C53 C54 C55 C56 1(2)
C52 C51 C56 C55 1.8(17)
P2 C51 C56 C55 -177.7(10)
C54 C55 C56 C51 -1(2)
C63 C57 C58 C59 -179.9(19)
C62 C57 C58 C59 -1(3)
C57 C58 C59 C60 3(3)
C58 C59 C60 C61 -3(3)
C59 C60 C61 C62 2(3)
C58 C57 C62 C61 0(3)
C63 C57 C62 C61 179(2)
C60 C61 C62 C57 0(3)
C19 C18 N3 Si3 -108.3(10)
C23 C18 N3 Si3 68.3(11)
C19 C18 N3 Ta1 59.0(11)
C23 C18 N3 Ta1 -124.3(9)
C32 C27 N4 Si4 126.8(10)
C28 C27 N4 Si4 -51.1(13)
C32 C27 N4 Ta1 -54.0(13)
C28 C27 N4 Ta1 128.0(10)
C41 C36 N5 Si5 -93.8(10)
C37 C36 N5 Si5 80.7(11)
C41 C36 N5 Ta2 70.8(13)
C37 C36 N5 Ta2 -114.7(10)
C50 C45 N6 Si6 93.5(11)
C46 C45 N6 Si6 -85.5(11)
C50 C45 N6 Ta2 -94.4(11)
C46 C45 N6 Ta2 86.6(12)
Si4 C24 P1 C9 156.6(5)
Si4 C24 P1 C15 -87.8(6)
Si4 C24 P1 Ta1 31.6(5)
C10 C9 P1 C24 -111.4(9)
C14 C9 P1 C24 61.1(10)
C10 C9 P1 C15 134.8(9)
C14 C9 P1 C15 -52.7(10)
C10 C9 P1 Ta1 9.0(10)
C14 C9 P1 Ta1 -178.6(7)
Si3 C15 P1 C24 133.2(6)
Si3 C15 P1 C9 -112.8(6)
Si3 C15 P1 Ta1 15.6(6)
Si6 C42 P2 C33 -167.8(5)
Si6 C42 P2 C51 78.5(6)
Si6 C42 P2 Ta2 -50.0(6)
Si5 C33 P2 C42 87.0(7)
Si5 C33 P2 C51 -163.1(5)
Si5 C33 P2 Ta2 -23.9(7)
C56 C51 P2 C42 65.4(10)
C52 C51 P2 C42 -114.2(9)
C56 C51 P2 C33 -48.5(10)
C52 C51 P2 C33 132.0(9)
C56 C51 P2 Ta2 178.2(7)
C52 C51 P2 Ta2 -1.4(10)
Si2 N1 Si1 C1 -42.4(9)
Ta1 N1 Si1 C1 133.6(7)
C2 C1 Si1 N1 171.1(9)
Si1 N1 Si2 N2 178.7(7)
Ta1 N1 Si2 N2 1.4(4)
Si1 N1 Si2 C5 -59.7(9)
Ta1 N1 Si2 C5 123.1(5)
Si1 N1 Si2 Ta1 177.2(9)
Ta2 N2 Si2 N1 161(3)
Ta1 N2 Si2 N1 -1.4(4)
Ta2 N2 Si2 C5 39(3)
Ta1 N2 Si2 C5 -123.4(5)
Ta2 N2 Si2 Ta1 162(3)
C6 C5 Si2 N1 167.0(10)
C6 C5 Si2 N2 -83.5(11)
C6 C5 Si2 Ta1 -137.7(9)
C18 N3 Si3 C15 169.3(7)
Ta1 N3 Si3 C15 4.3(7)
C18 N3 Si3 C17 -72.0(8)
Ta1 N3 Si3 C17 122.9(7)
C18 N3 Si3 C16 49.1(8)
Ta1 N3 Si3 C16 -116.0(7)
P1 C15 Si3 N3 -12.8(7)
P1 C15 Si3 C17 -136.7(6)
P1 C15 Si3 C16 108.0(7)
C27 N4 Si4 C26 -24.6(9)
Ta1 N4 Si4 C26 156.2(6)
C27 N4 Si4 C25 97.9(8)
Ta1 N4 Si4 C25 -81.2(6)
C27 N4 Si4 C24 -141.9(7)
Ta1 N4 Si4 C24 38.9(6)
P1 C24 Si4 N4 -41.4(6)
P1 C24 Si4 C26 -161.4(5)
P1 C24 Si4 C25 77.4(7)
C36 N5 Si5 C34 -48.6(8)
Ta2 N5 Si5 C34 147.4(6)
C36 N5 Si5 C35 75.7(8)
Ta2 N5 Si5 C35 -88.2(7)
C36 N5 Si5 C33 -165.6(7)
Ta2 N5 Si5 C33 30.4(7)
P2 C33 Si5 N5 2.5(7)
P2 C33 Si5 C34 -119.0(6)
P2 C33 Si5 C35 123.2(6)
C45 N6 Si6 C43 63.2(9)
Ta2 N6 Si6 C43 -108.5(7)
C45 N6 Si6 C44 -57.3(9)
Ta2 N6 Si6 C44 131.0(6)
C45 N6 Si6 C42 -176.4(7)
Ta2 N6 Si6 C42 11.9(7)
P2 C42 Si6 N6 30.5(7)
P2 C42 Si6 C43 152.2(6)
P2 C42 Si6 C44 -90.5(7)
Si2 N2 Ta1 N1 1.2(4)
Ta2 N2 Ta1 N1 -176.0(4)
Si2 N2 Ta1 N3 79.5(5)
Ta2 N2 Ta1 N3 -97.7(4)
Si2 N2 Ta1 N4 -79.5(4)
Ta2 N2 Ta1 N4 103.3(4)
Si2 N2 Ta1 P1 -177.90(19)
Ta2 N2 Ta1 P1 4.9(4)
Ta2 N2 Ta1 Si2 -177.2(6)
Si2 N2 Ta1 Ta2 177.2(6)
Si2 N1 Ta1 N2 -1.2(4)
Si1 N1 Ta1 N2 -178.0(8)
Si2 N1 Ta1 N3 -128.7(4)
Si1 N1 Ta1 N3 54.5(7)
Si2 N1 Ta1 N4 117.9(4)
Si1 N1 Ta1 N4 -58.9(7)
Si2 N1 Ta1 P1 176.7(4)
Si1 N1 Ta1 P1 -0.1(14)
Si1 N1 Ta1 Si2 -176.8(10)
Si2 N1 Ta1 Ta2 -4.3(5)
Si1 N1 Ta1 Ta2 179.0(6)
C18 N3 Ta1 N2 -34.3(8)
Si3 N3 Ta1 N2 129.7(6)
C18 N3 Ta1 N1 36.7(7)
Si3 N3 Ta1 N1 -159.4(6)
C18 N3 Ta1 N4 125.4(7)
Si3 N3 Ta1 N4 -70.6(7)
C18 N3 Ta1 P1 -160.2(7)
Si3 N3 Ta1 P1 3.8(5)
C18 N3 Ta1 Si2 6.2(7)
Si3 N3 Ta1 Si2 170.2(5)
C18 N3 Ta1 Ta2 -84.7(7)
Si3 N3 Ta1 Ta2 79.3(6)
C27 N4 Ta1 N2 38.4(9)
Si4 N4 Ta1 N2 -142.6(5)
C27 N4 Ta1 N1 -34.0(8)
Si4 N4 Ta1 N1 145.1(5)
C27 N4 Ta1 N3 -123.2(8)
Si4 N4 Ta1 N3 55.9(6)
C27 N4 Ta1 P1 163.6(8)
Si4 N4 Ta1 P1 -17.3(5)
C27 N4 Ta1 Si2 -0.4(8)
Si4 N4 Ta1 Si2 178.7(4)
C27 N4 Ta1 Ta2 86.5(8)
Si4 N4 Ta1 Ta2 -94.5(5)
C24 P1 Ta1 N2 106.7(5)
C9 P1 Ta1 N2 -12.5(5)
C15 P1 Ta1 N2 -137.1(5)
C24 P1 Ta1 N1 -70.8(8)
C9 P1 Ta1 N1 169.9(8)
C15 P1 Ta1 N1 45.3(8)
C24 P1 Ta1 N3 -127.1(4)
C9 P1 Ta1 N3 113.7(5)
C15 P1 Ta1 N3 -10.9(5)
C24 P1 Ta1 N4 -10.7(4)
C9 P1 Ta1 N4 -130.0(5)
C15 P1 Ta1 N4 105.4(5)
C24 P1 Ta1 Si2 102.2(5)
C9 P1 Ta1 Si2 -17.0(5)
C15 P1 Ta1 Si2 -141.6(5)
C24 P1 Ta1 Ta2 110.0(4)
C9 P1 Ta1 Ta2 -9.2(4)
C15 P1 Ta1 Ta2 -133.8(4)
N1 Si2 Ta1 N2 178.1(6)
C5 Si2 Ta1 N2 88.4(7)
N2 Si2 Ta1 N1 -178.1(6)
C5 Si2 Ta1 N1 -89.6(7)
N1 Si2 Ta1 N3 57.2(5)
N2 Si2 Ta1 N3 -120.8(5)
C5 Si2 Ta1 N3 -32.4(6)
N1 Si2 Ta1 N4 -66.5(5)
N2 Si2 Ta1 N4 115.4(4)
C5 Si2 Ta1 N4 -156.1(6)
N1 Si2 Ta1 P1 -176.0(5)
N2 Si2 Ta1 P1 6.0(5)
C5 Si2 Ta1 P1 94.4(6)
N1 Si2 Ta1 Ta2 176.1(4)
N2 Si2 Ta1 Ta2 -1.9(4)
C5 Si2 Ta1 Ta2 86.5(6)
Si2 N2 Ta2 N5 -50(3)
Ta1 N2 Ta2 N5 112.6(3)
Si2 N2 Ta2 N6 93(3)
Ta1 N2 Ta2 N6 -104.9(3)
Si2 N2 Ta2 C10 -159(3)
Ta1 N2 Ta2 C10 3.5(6)
Si2 N2 Ta2 P2 21(3)
Ta1 N2 Ta2 P2 -176.3(3)
Si2 N2 Ta2 Ta1 -162(3)
C36 N5 Ta2 N2 -119.2(8)
Si5 N5 Ta2 N2 42.2(6)
C36 N5 Ta2 N6 101.4(8)
Si5 N5 Ta2 N6 -97.3(6)
C36 N5 Ta2 C10 20.1(8)
Si5 N5 Ta2 C10 -178.5(6)
C36 N5 Ta2 P2 163.3(9)
Si5 N5 Ta2 P2 -35.4(5)
C36 N5 Ta2 Ta1 -70.0(9)
Si5 N5 Ta2 Ta1 91.3(5)
C45 N6 Ta2 N2 78.2(8)
Si6 N6 Ta2 N2 -111.0(6)
C45 N6 Ta2 N5 -142.8(8)
Si6 N6 Ta2 N5 28.0(7)
C45 N6 Ta2 C10 -60.8(8)
Si6 N6 Ta2 C10 110.0(6)
C45 N6 Ta2 P2 155.6(8)
Si6 N6 Ta2 P2 -33.6(5)
C45 N6 Ta2 Ta1 29.0(9)
Si6 N6 Ta2 Ta1 -160.2(5)
C9 C10 Ta2 N2 -7.5(12)
C11 C10 Ta2 N2 175.6(7)
C9 C10 Ta2 N5 -126.5(10)
C11 C10 Ta2 N5 56.6(8)
C9 C10 Ta2 N6 111.7(10)
C11 C10 Ta2 N6 -65.2(8)
C9 C10 Ta2 P2 172.1(7)
C11 C10 Ta2 P2 -4.7(10)
C9 C10 Ta2 Ta1 -5.1(9)
C11 C10 Ta2 Ta1 178.0(8)
C42 P2 Ta2 N2 161.5(5)
C33 P2 Ta2 N2 -83.5(5)
C51 P2 Ta2 N2 48.3(5)
C42 P2 Ta2 N5 -83.4(5)
C33 P2 Ta2 N5 31.6(5)
C51 P2 Ta2 N5 163.4(5)
C42 P2 Ta2 N6 45.3(5)
C33 P2 Ta2 N6 160.3(5)
C51 P2 Ta2 N6 -67.9(5)
C42 P2 Ta2 C10 -18.3(6)
C33 P2 Ta2 C10 96.8(6)
C51 P2 Ta2 C10 -131.5(5)
C42 P2 Ta2 Ta1 158.1(4)
C33 P2 Ta2 Ta1 -86.8(4)
C51 P2 Ta2 Ta1 44.9(4)
N1 Ta1 Ta2 N2 4.4(4)
N3 Ta1 Ta2 N2 111.2(4)
N4 Ta1 Ta2 N2 -100.6(4)
P1 Ta1 Ta2 N2 -176.0(4)
Si2 Ta1 Ta2 N2 1.8(4)
N2 Ta1 Ta2 N5 -90.9(4)
N1 Ta1 Ta2 N5 -86.6(4)
N3 Ta1 Ta2 N5 20.2(4)
N4 Ta1 Ta2 N5 168.5(4)
P1 Ta1 Ta2 N5 93.1(3)
Si2 Ta1 Ta2 N5 -89.2(3)
N2 Ta1 Ta2 N6 97.3(4)
N1 Ta1 Ta2 N6 101.7(4)
N3 Ta1 Ta2 N6 -151.5(4)
N4 Ta1 Ta2 N6 -3.3(4)
P1 Ta1 Ta2 N6 -78.7(3)
Si2 Ta1 Ta2 N6 99.0(3)
N2 Ta1 Ta2 C10 -177.6(4)
N1 Ta1 Ta2 C10 -173.2(4)
N3 Ta1 Ta2 C10 -66.4(4)
N4 Ta1 Ta2 C10 81.8(4)
P1 Ta1 Ta2 C10 6.4(3)
Si2 Ta1 Ta2 C10 -175.8(3)
N2 Ta1 Ta2 P2 4.8(4)
N1 Ta1 Ta2 P2 9.1(3)
N3 Ta1 Ta2 P2 115.9(3)
N4 Ta1 Ta2 P2 -95.8(3)
P1 Ta1 Ta2 P2 -171.20(10)
Si2 Ta1 Ta2 P2 6.53(10)
